data_4131085
loop_
_publ_author_name
'Kennedy, C. Rose'
'Lehnherr, Dan'
'Rajapaksa, Naomi S.'
'Ford, David D.'
'Park, Yongho'
'Jacobsen, Eric N.'

_publ_section_title
;
 Mechanism-Guided Development of a Highly Active Bis-thiourea Catalyst for
 Anion-Abstraction Catalysis.
;
_journal_issue 41
_journal_name_full 'Journal of the American Chemical Society'
_journal_page_first 13525
_journal_page_last 13528
_journal_paper_doi 10.1021/jacs.6b09205
_journal_volume 138
_journal_year 2016
_chemical_absolute_configuration ad
_chemical_formula_sum 'C34.5 H43 Cl F12 N6 O2 S2'
_chemical_formula_weight 901.32
_space_group_IT_number 4
_space_group_name_Hall 'P 2yb'
_space_group_name_H-M_alt 'P 1 21 1'
_symmetry_cell_setting monoclinic
_symmetry_space_group_name_Hall 'P 2yb'
_symmetry_space_group_name_H-M 'P 1 21 1'
_atom_sites_solution_hydrogens geom
_atom_sites_solution_primary direct
_atom_sites_solution_secondary difmap
_audit_creation_method SHELXL-97
_cell_angle_alpha 90.00
_cell_angle_beta 95.510(3)
_cell_angle_gamma 90.00
_cell_formula_units_Z 2
_cell_length_a 10.7752(6)
_cell_length_b 14.8782(8)
_cell_length_c 13.3651(7)
_cell_measurement_reflns_used 9980
_cell_measurement_temperature 100(2)
_cell_measurement_theta_max 28.7
_cell_measurement_theta_min 2.32
_cell_volume 2132.7(2)
_computing_cell_refinement 'SAINT 7.46A (Bruker-AXS, 2009)'
_computing_data_collection 'APEX2 v2009.3.0 (Bruker-AXS, 2009)'
_computing_data_reduction 'SAINT 7.46A (Bruker-AXS, 2009)'
_computing_molecular_graphics 'Bruker SHELXTL (Sheldrick, 2008)'
_computing_publication_material 'Bruker SHELXTL (Sheldrick, 2008)'
_computing_structure_refinement 'SHELXL-97 (Sheldrick, 2008)'
_computing_structure_solution 'SHELXS-97 (Sheldrick, 2008)'
_diffrn_ambient_temperature 100(2)
_diffrn_measured_fraction_theta_full 0.999
_diffrn_measured_fraction_theta_max 0.999
_diffrn_measurement_device_type
;
Bruker D8 goniometer with CCD area detector  
;
_diffrn_measurement_method 'omega and phi scans'
_diffrn_radiation_monochromator graphite
_diffrn_radiation_source 'fine-focus sealed tube'
_diffrn_radiation_type MoK\a
_diffrn_radiation_wavelength 0.71073
_diffrn_reflns_av_R_equivalents 0.0351
_diffrn_reflns_av_sigmaI/netI 0.0423
_diffrn_reflns_limit_h_max 14
_diffrn_reflns_limit_h_min -14
_diffrn_reflns_limit_k_max 19
_diffrn_reflns_limit_k_min -20
_diffrn_reflns_limit_l_max 18
_diffrn_reflns_limit_l_min -18
_diffrn_reflns_number 32055
_diffrn_reflns_theta_full 28.72
_diffrn_reflns_theta_max 28.72
_diffrn_reflns_theta_min 1.53
_exptl_absorpt_coefficient_mu 0.278
_exptl_absorpt_correction_T_max 0.9674
_exptl_absorpt_correction_T_min 0.9439
_exptl_absorpt_correction_type multi-scan
_exptl_absorpt_process_details SADABS
_exptl_crystal_colour colorless
_exptl_crystal_density_diffrn 1.404
_exptl_crystal_density_method 'not measured'
_exptl_crystal_description block
_exptl_crystal_F_000 930
_exptl_crystal_size_max 0.21
_exptl_crystal_size_mid 0.14
_exptl_crystal_size_min 0.12
_refine_diff_density_max 0.518
_refine_diff_density_min -0.866
_refine_diff_density_rms 0.081
_refine_ls_abs_structure_details 'Flack H D (1983), Acta Cryst. A39, 876-881'
_refine_ls_abs_structure_Flack -0.01(7)
_refine_ls_extinction_method none
_refine_ls_goodness_of_fit_ref 1.042
_refine_ls_hydrogen_treatment mixed
_refine_ls_matrix_type full
_refine_ls_number_parameters 547
_refine_ls_number_reflns 10892
_refine_ls_number_restraints 37
_refine_ls_restrained_S_all 1.050
_refine_ls_R_factor_all 0.0683
_refine_ls_R_factor_gt 0.0564
_refine_ls_shift/su_max 0.001
_refine_ls_shift/su_mean 0.000
_refine_ls_structure_factor_coef Fsqd
_refine_ls_weighting_details 'calc w=1/[\s^2^(Fo^2^)+(0.1013P)^2^+0.6220P] where P=(Fo^2^+2Fc^2^)/3'
_refine_ls_weighting_scheme calc
_refine_ls_wR_factor_gt 0.1488
_refine_ls_wR_factor_ref 0.1595
_reflns_number_gt 9285
_reflns_number_total 10892
_reflns_threshold_expression >2sigma(I)
_cod_data_source_file ja6b09205_si_002.cif
_cod_data_source_block DLH-261
_cod_depositor_comments
;
The following automatic conversions were performed:

data item '_symmetry_cell_setting' value 'Monoclinic' was changed to
'monoclinic' in accordance with the
/home/saulius/struct/COD-crude-data/automatic-downloads/DataCite-retrospective/ACS/depositions/lib/dictionaries/cif_core.dic
dictionary named 'cif_core.dic' version 2.4.2 last updated on
2011-04-26.

Automatic conversion script
Id: cif_fix_values 6909 2019-04-08 15:41:33Z antanas 
;
_cod_original_sg_symbol_H-M P21
_cod_original_formula_sum 'C34.50 H43 Cl F12 N6 O2 S2'
_cod_database_code 4131085

loop_
_symmetry_equiv_pos_as_xyz
'x, y, z'
'-x, y+1/2, -z'

loop_
_atom_site_label
_atom_site_type_symbol
_atom_site_fract_x
_atom_site_fract_y
_atom_site_fract_z
_atom_site_U_iso_or_equiv
_atom_site_adp_type
_atom_site_occupancy
_atom_site_symmetry_multiplicity
_atom_site_calc_flag
_atom_site_refinement_flags
_atom_site_disorder_assembly
_atom_site_disorder_group
C1 C -0.0746(3) 0.7258(3) 0.4383(2) 0.0346(8) Uani 1 1 d . . .
H1A H -0.0065 0.7031 0.4016 0.052 Uiso 1 1 calc R . .
H1B H -0.0445 0.7764 0.4808 0.052 Uiso 1 1 calc R . .
H1C H -0.1435 0.7458 0.3903 0.052 Uiso 1 1 calc R . .
C2 C -0.1787(4) 0.5791(3) 0.4446(3) 0.0400(8) Uani 1 1 d . . .
H2A H -0.2563 0.6001 0.4076 0.060 Uiso 1 1 calc R . .
H2B H -0.1976 0.5315 0.4915 0.060 Uiso 1 1 calc R . .
H2C H -0.1229 0.5556 0.3972 0.060 Uiso 1 1 calc R . .
C3 C -0.0958(2) 0.6606(2) 0.6017(2) 0.0202(5) Uani 1 1 d . . .
C4 C -0.1507(3) 0.59135(19) 0.6701(2) 0.0193(5) Uani 1 1 d . . .
H4 H -0.1637 0.5341 0.6313 0.023 Uiso 1 1 calc R . .
C5 C 0.0086(2) 0.49739(19) 0.7670(2) 0.0172(5) Uani 1 1 d . . .
C6 C 0.1771(2) 0.43873(19) 0.8950(2) 0.0176(5) Uani 1 1 d . . .
C7 C 0.1789(3) 0.34678(19) 0.8712(2) 0.0208(5) Uani 1 1 d . . .
H7 H 0.1196 0.3223 0.8215 0.025 Uiso 1 1 calc R . .
C8 C 0.2687(3) 0.29237(19) 0.9218(2) 0.0206(5) Uani 1 1 d . . .
C9 C 0.3564(3) 0.3245(2) 0.9962(2) 0.0226(6) Uani 1 1 d . . .
H9 H 0.4167 0.2858 1.0302 0.027 Uiso 1 1 calc R . .
C10 C 0.3524(2) 0.4153(2) 1.0187(2) 0.0210(5) Uani 1 1 d . . .
C11 C 0.2648(2) 0.47266(19) 0.9701(2) 0.0187(5) Uani 1 1 d . . .
H11 H 0.2642 0.5346 0.9875 0.022 Uiso 1 1 calc R . .
C12 C -0.2780(3) 0.6195(2) 0.7064(2) 0.0208(5) Uani 1 1 d . . .
C13 C -0.3198(3) 0.5442(2) 0.7730(3) 0.0278(6) Uani 1 1 d . . .
H13A H -0.3203 0.4871 0.7364 0.042 Uiso 1 1 calc R . .
H13B H -0.4039 0.5571 0.7912 0.042 Uiso 1 1 calc R . .
H13C H -0.2620 0.5400 0.8340 0.042 Uiso 1 1 calc R . .
C14 C -0.3756(3) 0.6315(2) 0.6165(2) 0.0286(6) Uani 1 1 d . . .
H14A H -0.3504 0.6807 0.5741 0.043 Uiso 1 1 calc R . .
H14B H -0.4565 0.6456 0.6405 0.043 Uiso 1 1 calc R . .
H14C H -0.3825 0.5758 0.5772 0.043 Uiso 1 1 calc R . .
C15 C -0.2681(3) 0.7077(2) 0.7664(2) 0.0263(6) Uani 1 1 d . . .
H15A H -0.2046 0.7014 0.8236 0.040 Uiso 1 1 calc R . .
H15B H -0.3487 0.7214 0.7909 0.040 Uiso 1 1 calc R . .
H15C H -0.2444 0.7565 0.7228 0.040 Uiso 1 1 calc R . .
C16 C 0.2728(3) 0.1940(2) 0.8958(3) 0.0291(7) Uani 1 1 d . . .
C17 C 0.4510(3) 0.4539(2) 1.0945(3) 0.0299(7) Uani 1 1 d . . .
N1 N -0.1180(3) 0.6543(2) 0.50097(18) 0.0284(6) Uani 1 1 d . . .
N2 N -0.0581(2) 0.57440(17) 0.75435(17) 0.0176(4) Uani 1 1 d . . .
N3 N 0.0929(2) 0.50189(16) 0.85052(17) 0.0176(4) Uani 1 1 d . . .
O1 O -0.02949(19) 0.72269(14) 0.63992(15) 0.0234(4) Uani 1 1 d . . .
F1 F 0.1997(2) 0.17313(15) 0.81231(18) 0.0476(6) Uani 1 1 d . . .
F2 F 0.2374(3) 0.14187(15) 0.96774(19) 0.0595(8) Uani 1 1 d . . .
F3 F 0.3869(2) 0.16695(18) 0.8779(2) 0.0605(8) Uani 1 1 d . . .
F4 F 0.5549(2) 0.47280(19) 1.0518(2) 0.0545(7) Uani 1 1 d . . .
F5 F 0.4830(3) 0.39745(18) 1.16972(19) 0.0583(7) Uani 1 1 d . . .
F6 F 0.4158(2) 0.53031(15) 1.13454(17) 0.0394(5) Uani 1 1 d . . .
S1 S -0.01114(9) 0.41059(6) 0.68803(6) 0.0361(2) Uani 1 1 d . . .
C21 C 0.1260(3) 0.6687(2) 1.1387(2) 0.0308(6) Uani 1 1 d . . .
H H 0.1808 0.6168 1.1527 0.046 Uiso 1 1 calc R . .
HA H 0.0443 0.6481 1.1087 0.046 Uiso 1 1 calc R . .
HB H 0.1159 0.7006 1.2015 0.046 Uiso 1 1 calc R . .
C22 C 0.2911(3) 0.7775(2) 1.1115(2) 0.0292(7) Uani 1 1 d . . .
HC H 0.2666 0.8227 1.1591 0.044 Uiso 1 1 calc R . .
HD H 0.3312 0.8073 1.0576 0.044 Uiso 1 1 calc R . .
HE H 0.3496 0.7350 1.1465 0.044 Uiso 1 1 calc R . .
C23 C 0.1350(3) 0.72910(19) 0.9714(2) 0.0184(5) Uani 1 1 d . . .
C24 C 0.1800(3) 0.79890(19) 0.89794(19) 0.0188(5) Uani 1 1 d . . .
HF H 0.2688 0.8145 0.9197 0.023 Uiso 1 1 calc R . .
C25 C 0.2549(2) 0.69142(18) 0.7786(2) 0.0173(5) Uani 1 1 d . A .
C26 C 0.2614(16) 0.5754(9) 0.6403(10) 0.0200(9) Uani 0.537(4) 1 d PGD A 1
C27 C 0.3350(18) 0.5076(12) 0.6862(7) 0.0188(5) Uani 0.537(4) 1 d PG A 1
HG H 0.3679 0.5137 0.7544 0.023 Uiso 0.537(4) 1 calc PR A 1
C28 C 0.3605(14) 0.4309(9) 0.6325(9) 0.0222(11) Uani 0.537(4) 1 d PGD A 1
C29 C 0.3123(8) 0.4221(5) 0.5327(8) 0.031(2) Uani 0.537(4) 1 d PG A 1
HH H 0.3297 0.3696 0.4959 0.038 Uiso 0.537(4) 1 calc PR A 1
C30 C 0.2387(7) 0.4899(7) 0.4867(6) 0.0337(18) Uani 0.537(4) 1 d PGD A 1
C31 C 0.2132(9) 0.5666(6) 0.5405(9) 0.028(2) Uani 0.537(4) 1 d PG A 1
HI H 0.1629 0.6130 0.5090 0.034 Uiso 0.537(4) 1 calc PR A 1
C36 C 0.1811(12) 0.4756(7) 0.3803(6) 0.0689(8) Uani 0.537(4) 1 d PDU A 1
F11 F 0.1324(9) 0.5505(5) 0.3416(6) 0.0689(8) Uani 0.537(4) 1 d PD A 1
F12 F 0.0845(6) 0.4181(4) 0.3792(3) 0.0689(8) Uani 0.537(4) 1 d PD A 1
F13 F 0.2833(7) 0.4493(5) 0.3174(5) 0.0689(8) Uani 0.537(4) 1 d PD A 1
C37 C 0.437(3) 0.3534(11) 0.675(3) 0.024(3) Uani 0.537(4) 1 d PDU A 1
F14 F 0.368(2) 0.2774(16) 0.6775(18) 0.040(2) Uani 0.537(4) 1 d PDU A 1
F15 F 0.471(2) 0.3633(13) 0.7720(15) 0.0243(16) Uani 0.537(4) 1 d PDU A 1
F16 F 0.545(3) 0.3369(15) 0.634(2) 0.036(2) Uani 0.537(4) 1 d PU A 1
C26B C 0.2684(19) 0.5795(11) 0.6356(11) 0.0200(9) Uani 0.463(4) 1 d PGD A 2
C27B C 0.332(2) 0.5088(15) 0.6852(7) 0.0188(5) Uani 0.463(4) 1 d PG A 2
HJ H 0.3488 0.5100 0.7563 0.023 Uiso 0.463(4) 1 calc PR A 2
C28B C 0.3721(16) 0.4364(11) 0.6308(10) 0.0222(11) Uani 0.463(4) 1 d PGD A 2
C29B C 0.3479(10) 0.4348(7) 0.5268(10) 0.031(2) Uani 0.463(4) 1 d PG A 2
HK H 0.3751 0.3853 0.4896 0.038 Uiso 0.463(4) 1 calc PR A 2
C30B C 0.2840(8) 0.5054(8) 0.4771(6) 0.0337(18) Uani 0.463(4) 1 d PGD A 2
C31B C 0.2443(11) 0.5778(7) 0.5316(11) 0.028(2) Uani 0.463(4) 1 d PG A 2
HL H 0.2006 0.6261 0.4977 0.034 Uiso 0.463(4) 1 calc PR A 2
C36B C 0.2534(13) 0.5069(8) 0.3645(7) 0.0689(8) Uani 0.463(4) 1 d PD A 2
F11B F 0.1302(11) 0.5280(6) 0.3367(8) 0.0689(8) Uani 0.463(4) 1 d PD A 2
F12B F 0.2532(9) 0.4219(5) 0.3269(5) 0.0689(8) Uani 0.463(4) 1 d PD A 2
F13B F 0.3193(7) 0.5753(5) 0.3246(4) 0.0689(8) Uani 0.463(4) 1 d PD A 2
C37B C 0.443(3) 0.3629(13) 0.687(4) 0.024(3) Uani 0.463(4) 1 d PD A 2
F14B F 0.390(2) 0.283(2) 0.661(2) 0.040(2) Uani 0.463(4) 1 d PD A 2
F16B F 0.549(3) 0.3545(19) 0.647(2) 0.036(2) Uani 0.463(4) 1 d PD A 2
F15B F 0.466(3) 0.3788(15) 0.7865(18) 0.0243(16) Uani 0.463(4) 1 d P A 2
C32 C 0.1012(3) 0.88699(18) 0.8918(2) 0.0191(5) Uani 1 1 d . . .
C33 C 0.1229(3) 0.9374(2) 0.9917(2) 0.0228(6) Uani 1 1 d . . .
HM H 0.0972 0.8994 1.0460 0.034 Uiso 1 1 calc R . .
HN H 0.0737 0.9929 0.9880 0.034 Uiso 1 1 calc R . .
HO H 0.2115 0.9521 1.0051 0.034 Uiso 1 1 calc R . .
C34 C -0.0385(3) 0.8674(2) 0.8688(2) 0.0225(5) Uani 1 1 d . . .
HP H -0.0523 0.8345 0.8052 0.034 Uiso 1 1 calc R . .
HQ H -0.0847 0.9242 0.8633 0.034 Uiso 1 1 calc R . .
HR H -0.0676 0.8311 0.9231 0.034 Uiso 1 1 calc R . .
C35 C 0.1463(3) 0.9463(2) 0.8086(2) 0.0252(6) Uani 1 1 d . . .
HS H 0.2368 0.9544 0.8204 0.038 Uiso 1 1 calc R . .
HT H 0.1051 1.0050 0.8090 0.038 Uiso 1 1 calc R . .
HU H 0.1259 0.9174 0.7432 0.038 Uiso 1 1 calc R . .
N4 N 0.1810(2) 0.72938(17) 1.06862(18) 0.0237(5) Uani 1 1 d . . .
N5 N 0.1741(2) 0.75613(17) 0.79968(17) 0.0191(5) Uani 1 1 d . . .
N6 N 0.2210(2) 0.65411(17) 0.68568(17) 0.0206(5) Uani 1 1 d D . .
O2 O 0.05256(18) 0.67455(14) 0.93964(15) 0.0220(4) Uani 1 1 d . . .
S2 S 0.38203(6) 0.66469(5) 0.85453(5) 0.02092(14) Uani 1 1 d . . .
C1S C 0.6344(19) 0.3432(16) 0.3805(18) 0.1363(13) Uani 0.50 1 d P . .
HV H 0.5764 0.2933 0.3916 0.164 Uiso 0.50 1 calc PR . .
HW H 0.6622 0.3365 0.3124 0.164 Uiso 0.50 1 calc PR . .
Cl1S Cl 0.7641(5) 0.3388(4) 0.4713(5) 0.1363(13) Uani 0.50 1 d P . .
Cl2S Cl 0.5564(5) 0.4495(4) 0.3906(5) 0.1363(13) Uani 0.50 1 d P . .
H3 H 0.097(3) 0.562(2) 0.873(2) 0.013(7) Uiso 1 1 d . . .
HX H 0.099(4) 0.766(3) 0.756(3) 0.031(10) Uiso 1 1 d . . .
HY H 0.150(3) 0.673(3) 0.641(3) 0.022(8) Uiso 1 1 d . . .
H2 H -0.032(4) 0.612(3) 0.786(3) 0.021(9) Uiso 1 1 d . . .

loop_
_atom_site_aniso_label
_atom_site_aniso_U_11
_atom_site_aniso_U_22
_atom_site_aniso_U_33
_atom_site_aniso_U_23
_atom_site_aniso_U_13
_atom_site_aniso_U_12
C1 0.0349(17) 0.047(2) 0.0207(14) 0.0102(14) -0.0017(12) -0.0029(15)
C2 0.047(2) 0.049(2) 0.0229(15) -0.0065(15) -0.0031(14) -0.0122(18)
C3 0.0182(11) 0.0218(14) 0.0204(12) 0.0015(11) 0.0011(9) 0.0051(11)
C4 0.0190(12) 0.0186(13) 0.0196(12) 0.0023(10) -0.0018(10) 0.0004(10)
C5 0.0182(12) 0.0156(12) 0.0181(11) 0.0012(10) 0.0036(9) 0.0012(10)
C6 0.0159(11) 0.0172(13) 0.0194(12) 0.0016(10) 0.0012(9) 0.0011(10)
C7 0.0225(13) 0.0160(13) 0.0230(13) 0.0005(10) -0.0019(10) -0.0001(10)
C8 0.0227(13) 0.0156(13) 0.0239(13) 0.0001(10) 0.0039(10) -0.0009(11)
C9 0.0207(13) 0.0226(14) 0.0238(13) 0.0054(11) -0.0007(10) 0.0047(11)
C10 0.0181(12) 0.0220(14) 0.0221(13) 0.0032(11) -0.0023(10) -0.0026(11)
C11 0.0198(12) 0.0141(12) 0.0218(12) 0.0005(10) 0.0006(10) 0.0005(10)
C12 0.0177(12) 0.0220(14) 0.0223(13) 0.0006(11) -0.0001(10) 0.0000(10)
C13 0.0228(13) 0.0260(15) 0.0353(16) 0.0082(12) 0.0070(12) -0.0022(11)
C14 0.0217(13) 0.0353(17) 0.0276(15) 0.0041(13) -0.0038(11) 0.0027(12)
C15 0.0221(14) 0.0253(15) 0.0317(15) -0.0071(12) 0.0036(11) 0.0000(12)
C16 0.0345(16) 0.0174(14) 0.0350(16) 0.0033(12) 0.0019(13) 0.0045(12)
C17 0.0268(15) 0.0238(16) 0.0365(17) -0.0014(13) -0.0111(12) 0.0030(12)
N1 0.0311(13) 0.0347(16) 0.0188(11) 0.0021(11) -0.0013(9) -0.0032(11)
N2 0.0207(11) 0.0162(12) 0.0150(10) -0.0004(9) -0.0034(8) 0.0011(9)
N3 0.0193(11) 0.0125(11) 0.0200(10) -0.0001(9) -0.0026(8) 0.0004(8)
O1 0.0225(10) 0.0230(11) 0.0240(10) 0.0032(8) -0.0020(8) -0.0026(8)
F1 0.0714(15) 0.0207(10) 0.0466(12) -0.0081(9) -0.0160(11) 0.0056(10)
F2 0.117(2) 0.0187(11) 0.0454(13) 0.0044(9) 0.0208(14) -0.0114(12)
F3 0.0445(13) 0.0317(12) 0.106(2) -0.0200(14) 0.0084(13) 0.0122(11)
F4 0.0230(10) 0.0663(17) 0.0728(17) -0.0220(14) -0.0022(10) -0.0119(10)
F5 0.0735(17) 0.0380(13) 0.0541(14) 0.0122(11) -0.0421(13) -0.0038(12)
F6 0.0363(11) 0.0358(11) 0.0424(11) -0.0100(9) -0.0149(9) 0.0056(9)
S1 0.0479(5) 0.0263(4) 0.0300(4) -0.0146(3) -0.0169(3) 0.0153(4)
C21 0.0449(17) 0.0265(15) 0.0211(13) 0.0054(12) 0.0042(12) -0.0043(14)
C22 0.0351(16) 0.0305(17) 0.0193(13) -0.0019(12) -0.0114(12) -0.0055(13)
C23 0.0198(12) 0.0160(13) 0.0191(12) -0.0040(10) -0.0005(10) 0.0004(10)
C24 0.0210(12) 0.0183(13) 0.0163(12) -0.0049(9) -0.0015(9) 0.0005(10)
C25 0.0170(11) 0.0173(13) 0.0180(12) -0.0011(9) 0.0034(9) -0.0008(9)
C26 0.0206(19) 0.0199(16) 0.0192(15) -0.0040(13) 0.0001(12) -0.0001(14)
C27 0.0144(13) 0.0232(14) 0.0186(12) -0.0003(11) 0.0003(9) -0.0001(11)
C28 0.024(3) 0.0135(19) 0.0285(14) 0.0005(12) -0.0003(14) -0.0010(18)
C29 0.041(6) 0.023(3) 0.029(2) -0.011(2) -0.005(3) 0.005(3)
C30 0.046(6) 0.031(4) 0.023(2) -0.009(2) -0.005(3) 0.006(4)
C31 0.039(5) 0.023(3) 0.021(2) 0.000(2) -0.005(3) 0.008(3)
C36 0.1094(18) 0.0604(19) 0.0323(9) -0.0104(11) -0.0172(10) 0.0026(15)
F11 0.1094(18) 0.0604(19) 0.0323(9) -0.0104(11) -0.0172(10) 0.0026(15)
F12 0.1094(18) 0.0604(19) 0.0323(9) -0.0104(11) -0.0172(10) 0.0026(15)
F13 0.1094(18) 0.0604(19) 0.0323(9) -0.0104(11) -0.0172(10) 0.0026(15)
C37 0.032(3) 0.013(3) 0.026(8) -0.006(5) 0.000(3) -0.001(3)
F14 0.040(7) 0.019(3) 0.060(7) 0.010(4) -0.003(4) -0.012(3)
F15 0.0353(19) 0.016(6) 0.021(5) -0.007(3) 0.002(3) 0.010(4)
F16 0.0379(17) 0.037(8) 0.035(6) -0.013(4) 0.006(3) 0.017(5)
C26B 0.0206(19) 0.0199(16) 0.0192(15) -0.0040(13) 0.0001(12) -0.0001(14)
C27B 0.0144(13) 0.0232(14) 0.0186(12) -0.0003(11) 0.0003(9) -0.0001(11)
C28B 0.024(3) 0.0135(19) 0.0285(14) 0.0005(12) -0.0003(14) -0.0010(18)
C29B 0.041(6) 0.023(3) 0.029(2) -0.011(2) -0.005(3) 0.005(3)
C30B 0.046(6) 0.031(4) 0.023(2) -0.009(2) -0.005(3) 0.006(4)
C31B 0.039(5) 0.023(3) 0.021(2) 0.000(2) -0.005(3) 0.008(3)
C36B 0.1094(18) 0.0604(19) 0.0323(9) -0.0104(11) -0.0172(10) 0.0026(15)
F11B 0.1094(18) 0.0604(19) 0.0323(9) -0.0104(11) -0.0172(10) 0.0026(15)
F12B 0.1094(18) 0.0604(19) 0.0323(9) -0.0104(11) -0.0172(10) 0.0026(15)
F13B 0.1094(18) 0.0604(19) 0.0323(9) -0.0104(11) -0.0172(10) 0.0026(15)
C37B 0.032(3) 0.013(3) 0.026(8) -0.006(5) 0.000(3) -0.001(3)
F14B 0.040(7) 0.019(3) 0.060(7) 0.010(4) -0.003(4) -0.012(3)
F16B 0.0379(17) 0.037(8) 0.035(6) -0.013(4) 0.006(3) 0.017(5)
F15B 0.0353(19) 0.016(6) 0.021(5) -0.007(3) 0.002(3) 0.010(4)
C32 0.0208(12) 0.0168(13) 0.0194(12) -0.0019(10) 0.0012(10) -0.0012(10)
C33 0.0261(13) 0.0186(14) 0.0236(13) -0.0077(11) 0.0020(11) -0.0002(11)
C34 0.0207(13) 0.0192(14) 0.0273(14) -0.0039(11) 0.0015(10) 0.0001(10)
C35 0.0312(15) 0.0184(13) 0.0260(14) 0.0036(11) 0.0025(11) -0.0004(12)
N4 0.0317(13) 0.0211(12) 0.0177(11) -0.0013(9) -0.0003(9) -0.0028(10)
N5 0.0220(11) 0.0215(12) 0.0132(10) -0.0048(8) -0.0013(8) 0.0018(9)
N6 0.0215(10) 0.0235(13) 0.0162(10) -0.0057(9) -0.0010(8) 0.0051(9)
O2 0.0238(9) 0.0173(10) 0.0243(9) -0.0032(8) -0.0008(7) -0.0014(8)
S2 0.0177(3) 0.0217(3) 0.0224(3) -0.0040(3) -0.0030(2) 0.0007(3)
C1S 0.110(2) 0.141(3) 0.152(3) -0.017(3) -0.020(2) 0.013(2)
Cl1S 0.110(2) 0.141(3) 0.152(3) -0.017(3) -0.020(2) 0.013(2)
Cl2S 0.110(2) 0.141(3) 0.152(3) -0.017(3) -0.020(2) 0.013(2)

loop_
_atom_type_symbol
_atom_type_description
_atom_type_scat_dispersion_real
_atom_type_scat_dispersion_imag
_atom_type_scat_source
C C 0.0033 0.0016 'International Tables Vol C Tables 4.2.6.8 and 6.1.1.4'
H H 0.0000 0.0000 'International Tables Vol C Tables 4.2.6.8 and 6.1.1.4'
Cl Cl 0.1484 0.1585 'International Tables Vol C Tables 4.2.6.8 and 6.1.1.4'
F F 0.0171 0.0103 'International Tables Vol C Tables 4.2.6.8 and 6.1.1.4'
N N 0.0061 0.0033 'International Tables Vol C Tables 4.2.6.8 and 6.1.1.4'
O O 0.0106 0.0060 'International Tables Vol C Tables 4.2.6.8 and 6.1.1.4'
S S 0.1246 0.1234 'International Tables Vol C Tables 4.2.6.8 and 6.1.1.4'

loop_
_geom_angle_atom_site_label_1
_geom_angle_atom_site_label_2
_geom_angle_atom_site_label_3
_geom_angle
N1 C1 H1A 109.5
N1 C1 H1B 109.5
H1A C1 H1B 109.5
N1 C1 H1C 109.5
H1A C1 H1C 109.5
H1B C1 H1C 109.5
N1 C2 H2A 109.5
N1 C2 H2B 109.5
H2A C2 H2B 109.5
N1 C2 H2C 109.5
H2A C2 H2C 109.5
H2B C2 H2C 109.5
O1 C3 N1 120.0(3)
O1 C3 C4 119.5(2)
N1 C3 C4 120.5(3)
N2 C4 C3 107.6(2)
N2 C4 C12 111.4(2)
C3 C4 C12 114.1(2)
N2 C4 H4 107.8
C3 C4 H4 107.8
C12 C4 H4 107.8
N2 C5 N3 111.2(2)
N2 C5 S1 122.8(2)
N3 C5 S1 126.0(2)
N3 C6 C7 125.5(3)
N3 C6 C11 115.3(2)
C7 C6 C11 119.2(3)
C8 C7 C6 118.9(3)
C8 C7 H7 120.6
C6 C7 H7 120.6
C7 C8 C9 122.9(3)
C7 C8 C16 119.3(3)
C9 C8 C16 117.8(3)
C10 C9 C8 117.2(3)
C10 C9 H9 121.4
C8 C9 H9 121.4
C9 C10 C11 122.2(3)
C9 C10 C17 118.8(3)
C11 C10 C17 118.9(3)
C10 C11 C6 119.6(3)
C10 C11 H11 120.2
C6 C11 H11 120.2
C13 C12 C14 109.0(3)
C13 C12 C15 109.5(3)
C14 C12 C15 108.6(3)
C13 C12 C4 107.6(2)
C14 C12 C4 110.3(2)
C15 C12 C4 111.9(2)
C12 C13 H13A 109.5
C12 C13 H13B 109.5
H13A C13 H13B 109.5
C12 C13 H13C 109.5
H13A C13 H13C 109.5
H13B C13 H13C 109.5
C12 C14 H14A 109.5
C12 C14 H14B 109.5
H14A C14 H14B 109.5
C12 C14 H14C 109.5
H14A C14 H14C 109.5
H14B C14 H14C 109.5
C12 C15 H15A 109.5
C12 C15 H15B 109.5
H15A C15 H15B 109.5
C12 C15 H15C 109.5
H15A C15 H15C 109.5
H15B C15 H15C 109.5
F2 C16 F3 106.8(3)
F2 C16 F1 106.4(3)
F3 C16 F1 105.0(3)
F2 C16 C8 112.7(3)
F3 C16 C8 112.4(3)
F1 C16 C8 112.9(3)
F6 C17 F5 107.5(3)
F6 C17 F4 106.0(3)
F5 C17 F4 106.8(3)
F6 C17 C10 112.7(3)
F5 C17 C10 112.5(3)
F4 C17 C10 111.0(3)
C3 N1 C1 119.2(3)
C3 N1 C2 126.4(3)
C1 N1 C2 114.4(3)
C5 N2 C4 124.1(2)
C5 N2 H2 114(3)
C4 N2 H2 120(3)
C5 N3 C6 131.7(2)
C5 N3 H3 108(2)
C6 N3 H3 120(2)
N4 C21 H 109.5
N4 C21 HA 109.5
H C21 HA 109.5
N4 C21 HB 109.5
H C21 HB 109.5
HA C21 HB 109.5
N4 C22 HC 109.5
N4 C22 HD 109.5
HC C22 HD 109.5
N4 C22 HE 109.5
HC C22 HE 109.5
HD C22 HE 109.5
O2 C23 N4 121.0(3)
O2 C23 C24 118.7(2)
N4 C23 C24 120.3(2)
N5 C24 C23 106.9(2)
N5 C24 C32 110.1(2)
C23 C24 C32 113.4(2)
N5 C24 HF 108.8
C23 C24 HF 108.8
C32 C24 HF 108.8
N5 C25 N6 110.8(2)
N5 C25 S2 123.5(2)
N6 C25 S2 125.6(2)
C27 C26 C31 120.0
C27 C26 N6 126.9(11)
C31 C26 N6 113.0(11)
C26 C27 C28 120.0
C26 C27 HG 120.0
C28 C27 HG 120.0
C27 C28 C29 120.0
C27 C28 C37 124.3(17)
C29 C28 C37 115.6(17)
C30 C29 C28 120.0
C30 C29 HH 120.0
C28 C29 HH 120.0
C29 C30 C31 120.0
C29 C30 C36 118.6(9)
C31 C30 C36 121.2(9)
C30 C31 C26 120.0
C30 C31 HI 120.0
C26 C31 HI 120.0
F11 C36 F12 104.8(10)
F11 C36 F13 106.7(9)
F12 C36 F13 115.9(7)
F11 C36 C30 111.3(8)
F12 C36 C30 110.3(8)
F13 C36 C30 107.9(8)
F15 C37 F14 100(3)
F15 C37 F16 104.6(18)
F14 C37 F16 111(2)
F15 C37 C28 112(2)
F14 C37 C28 112(2)
F16 C37 C28 117(3)
C27B C26B C31B 120.0
C27B C26B N6 123.5(12)
C31B C26B N6 116.5(12)
C28B C27B C26B 120.0
C28B C27B HJ 120.0
C26B C27B HJ 120.0
C27B C28B C29B 120.0
C27B C28B C37B 118(2)
C29B C28B C37B 122(2)
C28B C29B C30B 120.0
C28B C29B HK 120.0
C30B C29B HK 120.0
C31B C30B C29B 120.0
C31B C30B C36B 117.5(10)
C29B C30B C36B 122.5(10)
C30B C31B C26B 120.0
C30B C31B HL 120.0
C26B C31B HL 120.0
F12B C36B F13B 121.7(10)
F12B C36B F11B 98.3(9)
F13B C36B F11B 104.2(9)
F12B C36B C30B 110.4(9)
F13B C36B C30B 109.0(9)
F11B C36B C30B 112.6(10)
F16B C37B F15B 110(2)
F16B C37B F14B 100(3)
F15B C37B F14B 116(3)
F16B C37B C28B 106(3)
F15B C37B C28B 114(3)
F14B C37B C28B 109(2)
C33 C32 C34 109.4(2)
C33 C32 C35 108.5(2)
C34 C32 C35 109.7(2)
C33 C32 C24 109.2(2)
C34 C32 C24 111.7(2)
C35 C32 C24 108.2(2)
C32 C33 HM 109.5
C32 C33 HN 109.5
HM C33 HN 109.5
C32 C33 HO 109.5
HM C33 HO 109.5
HN C33 HO 109.5
C32 C34 HP 109.5
C32 C34 HQ 109.5
HP C34 HQ 109.5
C32 C34 HR 109.5
HP C34 HR 109.5
HQ C34 HR 109.5
C32 C35 HS 109.5
C32 C35 HT 109.5
HS C35 HT 109.5
C32 C35 HU 109.5
HS C35 HU 109.5
HT C35 HU 109.5
C23 N4 C22 126.3(2)
C23 N4 C21 118.7(3)
C22 N4 C21 114.6(2)
C25 N5 C24 121.9(2)
C25 N5 HX 120(2)
C24 N5 HX 116(2)
C25 N6 C26 131.2(7)
C25 N6 C26B 131.7(8)
C25 N6 HY 124(2)
C26 N6 HY 104(2)
C26B N6 HY 104(2)
Cl1S C1S Cl2S 109.0(12)
Cl1S C1S HV 109.9
Cl2S C1S HV 109.9
Cl1S C1S HW 109.9
Cl2S C1S HW 109.9
HV C1S HW 108.3

loop_
_geom_bond_atom_site_label_1
_geom_bond_atom_site_label_2
_geom_bond_distance
C1 N1 1.458(4)
C1 H1A 0.9800
C1 H1B 0.9800
C1 H1C 0.9800
C2 N1 1.467(5)
C2 H2A 0.9800
C2 H2B 0.9800
C2 H2C 0.9800
C3 O1 1.247(4)
C3 N1 1.348(4)
C3 C4 1.533(4)
C4 N2 1.453(3)
C4 C12 1.556(4)
C4 H4 1.0000
C5 N2 1.355(4)
C5 N3 1.371(3)
C5 S1 1.669(3)
C6 N3 1.399(3)
C6 C7 1.405(4)
C6 C11 1.405(4)
C7 C8 1.387(4)
C7 H7 0.9500
C8 C9 1.389(4)
C8 C16 1.506(4)
C9 C10 1.385(4)
C9 H9 0.9500
C10 C11 1.387(4)
C10 C17 1.511(4)
C11 H11 0.9500
C12 C13 1.524(4)
C12 C14 1.530(4)
C12 C15 1.536(4)
C13 H13A 0.9800
C13 H13B 0.9800
C13 H13C 0.9800
C14 H14A 0.9800
C14 H14B 0.9800
C14 H14C 0.9800
C15 H15A 0.9800
C15 H15B 0.9800
C15 H15C 0.9800
C16 F2 1.320(4)
C16 F3 1.337(4)
C16 F1 1.340(4)
C17 F6 1.328(4)
C17 F5 1.329(4)
C17 F4 1.335(4)
N2 H2 0.75(4)
N3 H3 0.94(4)
C21 N4 1.467(4)
C21 H 0.9800
C21 HA 0.9800
C21 HB 0.9800
C22 N4 1.455(4)
C22 HC 0.9800
C22 HD 0.9800
C22 HE 0.9800
C23 O2 1.247(3)
C23 N4 1.346(4)
C23 C24 1.539(4)
C24 N5 1.455(3)
C24 C32 1.559(4)
C24 HF 1.0000
C25 N5 1.346(4)
C25 N6 1.378(3)
C25 S2 1.672(3)
C26 C27 1.3900
C26 C31 1.3900
C26 N6 1.407(9)
C27 C28 1.3900
C27 HG 0.9500
C28 C29 1.3900
C28 C37 1.498(10)
C29 C30 1.3900
C29 HH 0.9500
C30 C31 1.3900
C30 C36 1.511(9)
C31 HI 0.9500
C36 F11 1.317(11)
C36 F12 1.346(13)
C36 F13 1.500(14)
C37 F15 1.32(4)
C37 F14 1.356(14)
C37 F16 1.36(4)
C26B C27B 1.3900
C26B C31B 1.3900
C26B N6 1.416(10)
C27B C28B 1.3900
C27B HJ 0.9500
C28B C29B 1.3900
C28B C37B 1.495(12)
C29B C30B 1.3900
C29B HK 0.9500
C30B C31B 1.3900
C30B C36B 1.510(11)
C31B HL 0.9500
C36B F12B 1.360(14)
C36B F13B 1.378(15)
C36B F11B 1.380(14)
C37B F16B 1.32(4)
C37B F15B 1.35(5)
C37B F14B 1.349(16)
C32 C33 1.530(4)
C32 C34 1.534(4)
C32 C35 1.535(4)
C33 HM 0.9800
C33 HN 0.9800
C33 HO 0.9800
C34 HP 0.9800
C34 HQ 0.9800
C34 HR 0.9800
C35 HS 0.9800
C35 HT 0.9800
C35 HU 0.9800
N5 HX 0.97(4)
N6 HY 0.96(4)
C1S Cl1S 1.76(2)
C1S Cl2S 1.80(2)
C1S HV 0.9900
C1S HW 0.9900

loop_
_geom_hbond_atom_site_label_D
_geom_hbond_atom_site_label_H
_geom_hbond_atom_site_label_A
_geom_hbond_distance_DH
_geom_hbond_distance_HA
_geom_hbond_distance_DA
_geom_hbond_angle_DHA
N2 H2 O2 0.75(4) 2.35(4) 3.034(3) 153(4)
N3 H3 O2 0.94(4) 1.98(4) 2.882(3) 160(3)
N5 HX O1 0.97(4) 2.08(4) 2.953(3) 150(4)
N6 HY O1 0.96(4) 2.07(4) 2.895(3) 143(3)

loop_
_geom_torsion_atom_site_label_1
_geom_torsion_atom_site_label_2
_geom_torsion_atom_site_label_3
_geom_torsion_atom_site_label_4
_geom_torsion
O1 C3 C4 N2 -37.1(3)
N1 C3 C4 N2 142.5(3)
O1 C3 C4 C12 87.1(3)
N1 C3 C4 C12 -93.3(3)
N3 C6 C7 C8 179.8(3)
C11 C6 C7 C8 -1.0(4)
C6 C7 C8 C9 1.0(4)
C6 C7 C8 C16 -179.0(3)
C7 C8 C9 C10 -0.6(4)
C16 C8 C9 C10 179.4(3)
C8 C9 C10 C11 0.3(4)
C8 C9 C10 C17 -176.3(3)
C9 C10 C11 C6 -0.3(4)
C17 C10 C11 C6 176.2(3)
N3 C6 C11 C10 180.0(2)
C7 C6 C11 C10 0.7(4)
N2 C4 C12 C13 -57.9(3)
C3 C4 C12 C13 179.9(2)
N2 C4 C12 C14 -176.7(3)
C3 C4 C12 C14 61.2(3)
N2 C4 C12 C15 62.4(3)
C3 C4 C12 C15 -59.8(3)
C7 C8 C16 F2 -109.7(3)
C9 C8 C16 F2 70.3(4)
C7 C8 C16 F3 129.5(3)
C9 C8 C16 F3 -50.5(4)
C7 C8 C16 F1 10.9(4)
C9 C8 C16 F1 -169.1(3)
C9 C10 C17 F6 -158.7(3)
C11 C10 C17 F6 24.7(4)
C9 C10 C17 F5 -37.0(4)
C11 C10 C17 F5 146.4(3)
C9 C10 C17 F4 82.6(4)
C11 C10 C17 F4 -94.0(3)
O1 C3 N1 C1 -6.2(4)
C4 C3 N1 C1 174.2(3)
O1 C3 N1 C2 170.9(3)
C4 C3 N1 C2 -8.6(5)
N3 C5 N2 C4 177.2(2)
S1 C5 N2 C4 -1.9(4)
C3 C4 N2 C5 -107.9(3)
C12 C4 N2 C5 126.3(3)
N2 C5 N3 C6 177.3(3)
S1 C5 N3 C6 -3.5(4)
C7 C6 N3 C5 -11.9(5)
C11 C6 N3 C5 168.9(3)
O2 C23 C24 N5 -33.6(3)
N4 C23 C24 N5 148.8(3)
O2 C23 C24 C32 88.0(3)
N4 C23 C24 C32 -89.7(3)
C31 C26 C27 C28 0.0
N6 C26 C27 C28 175.8(14)
C26 C27 C28 C29 0.0
C26 C27 C28 C37 -179(2)
C27 C28 C29 C30 0.0
C37 C28 C29 C30 179.2(19)
C28 C29 C30 C31 0.0
C28 C29 C30 C36 -176.2(9)
C29 C30 C31 C26 0.0
C36 C30 C31 C26 176.1(10)
C27 C26 C31 C30 0.0
N6 C26 C31 C30 -176.4(12)
C29 C30 C36 F11 -169.3(9)
C31 C30 C36 F11 14.6(14)
C29 C30 C36 F12 74.8(10)
C31 C30 C36 F12 -101.3(9)
C29 C30 C36 F13 -52.6(9)
C31 C30 C36 F13 131.3(7)
C27 C28 C37 F15 4(3)
C29 C28 C37 F15 -174.7(19)
C27 C28 C37 F14 115(2)
C29 C28 C37 F14 -64(4)
C27 C28 C37 F16 -116(2)
C29 C28 C37 F16 65(2)
C31B C26B C27B C28B 0.0
N6 C26B C27B C28B 177.7(16)
C26B C27B C28B C29B 0.0
C26B C27B C28B C37B 179(2)
C27B C28B C29B C30B 0.0
C37B C28B C29B C30B -179(2)
C28B C29B C30B C31B 0.0
C28B C29B C30B C36B -179.1(11)
C29B C30B C31B C26B 0.0
C36B C30B C31B C26B 179.1(10)
C27B C26B C31B C30B 0.0
N6 C26B C31B C30B -177.9(15)
C31B C30B C36B F12B -156.5(9)
C29B C30B C36B F12B 22.6(14)
C31B C30B C36B F13B 67.3(11)
C29B C30B C36B F13B -113.6(9)
C31B C30B C36B F11B -47.8(13)
C29B C30B C36B F11B 131.3(9)
C27B C28B C37B F16B -125(2)
C29B C28B C37B F16B 54(2)
C27B C28B C37B F15B -4(4)
C29B C28B C37B F15B 175(2)
C27B C28B C37B F14B 128(3)
C29B C28B C37B F14B -53(5)
N5 C24 C32 C33 -172.3(2)
C23 C24 C32 C33 67.9(3)
N5 C24 C32 C34 66.5(3)
C23 C24 C32 C34 -53.3(3)
N5 C24 C32 C35 -54.3(3)
C23 C24 C32 C35 -174.1(2)
O2 C23 N4 C22 168.3(3)
C24 C23 N4 C22 -14.1(4)
O2 C23 N4 C21 -4.5(4)
C24 C23 N4 C21 173.2(3)
N6 C25 N5 C24 172.6(2)
S2 C25 N5 C24 -9.9(4)
C23 C24 N5 C25 -71.8(3)
C32 C24 N5 C25 164.5(2)
N5 C25 N6 C26 -166.6(10)
S2 C25 N6 C26 15.9(11)
N5 C25 N6 C26B -173.0(12)
S2 C25 N6 C26B 9.6(12)
C27 C26 N6 C25 10.4(13)
C31 C26 N6 C25 -173.5(4)
C27 C26 N6 C26B 109(17)
C31 C26 N6 C26B -75(17)
C27B C26B N6 C25 23.9(14)
C31B C26B N6 C25 -158.3(5)
C27B C26B N6 C26 -62(17)
C31B C26B N6 C26 116(17)
